data_4349420
loop_
_publ_author_name
'Kreider-Mueller, Ava'
'Quinlivan, Patrick J.'
'Owen, Jonathan S.'
'Parkin, Gerard'

_publ_section_title
;
 Tris(2-mercaptoimidazolyl)hydroborato Cadmium Thiolate Complexes,
 [Tm<sup>Bu<sup>t</sup></sup>]CdSAr: Thiolate Exchange at Cadmium in a
 Sulfur-Rich Coordination Environment.
;
_journal_issue 8
_journal_name_full 'Inorganic chemistry'
_journal_page_first 4644
_journal_page_last 4654
_journal_paper_doi 10.1021/acs.inorgchem.7b00296
_journal_volume 56
_journal_year 2017
_chemical_formula_sum 'C27 H38 B Cd F N6 S4'
_chemical_formula_weight 717.08
_space_group_crystal_system monoclinic
_space_group_IT_number 14
_space_group_name_Hall '-P 2ybc'
_space_group_name_H-M_alt 'P 1 21/c 1'
_atom_sites_solution_hydrogens mixed
_audit_creation_method SHELXL-2014/7
_cell_angle_alpha 90
_cell_angle_beta 114.637(2)
_cell_angle_gamma 90
_cell_formula_units_Z 4
_cell_length_a 10.2278(11)
_cell_length_b 33.450(4)
_cell_length_c 10.4301(12)
_cell_measurement_reflns_used 9886
_cell_measurement_temperature 150(2)
_cell_measurement_theta_max 30.03
_cell_measurement_theta_min 2.23
_cell_volume 3243.5(6)
_computing_cell_refinement 'Bruker SAINT'
_computing_data_collection 'Bruker APEX2'
_computing_data_reduction 'Bruker SAINT'
_computing_molecular_graphics 'Bruker SHELXTL'
_computing_publication_material 'Bruker SHELXTL'
_computing_structure_refinement 'SHELXL-2014/7 (Sheldrick, 2014)'
_computing_structure_solution 'SHELXS-97 (Sheldrick, 2008)'
_diffrn_ambient_temperature 150(2)
_diffrn_measured_fraction_theta_full 0.999
_diffrn_measured_fraction_theta_max 0.998
_diffrn_measurement_device_type 'Bruker APEX-II CCD'
_diffrn_measurement_method '\f and \w scans'
_diffrn_radiation_type MoK\a
_diffrn_radiation_wavelength 0.71073
_diffrn_reflns_av_R_equivalents 0.0663
_diffrn_reflns_av_unetI/netI 0.0567
_diffrn_reflns_Laue_measured_fraction_full 0.999
_diffrn_reflns_Laue_measured_fraction_max 0.998
_diffrn_reflns_limit_h_max 14
_diffrn_reflns_limit_h_min -14
_diffrn_reflns_limit_k_max 47
_diffrn_reflns_limit_k_min -47
_diffrn_reflns_limit_l_max 14
_diffrn_reflns_limit_l_min -14
_diffrn_reflns_number 50097
_diffrn_reflns_point_group_measured_fraction_full 0.999
_diffrn_reflns_point_group_measured_fraction_max 0.998
_diffrn_reflns_theta_full 25.242
_diffrn_reflns_theta_max 30.642
_diffrn_reflns_theta_min 2.191
_exptl_absorpt_coefficient_mu 0.964
_exptl_absorpt_correction_T_max 0.7461
_exptl_absorpt_correction_T_min 0.6655
_exptl_absorpt_correction_type empirical
_exptl_absorpt_process_details sadabs
_exptl_crystal_colour colorless
_exptl_crystal_density_diffrn 1.468
_exptl_crystal_description block
_exptl_crystal_F_000 1472
_exptl_crystal_size_max 0.190
_exptl_crystal_size_mid 0.180
_exptl_crystal_size_min 0.090
_refine_diff_density_max 0.645
_refine_diff_density_min -0.426
_refine_diff_density_rms 0.097
_refine_ls_extinction_method none
_refine_ls_goodness_of_fit_ref 1.020
_refine_ls_hydrogen_treatment mixed
_refine_ls_matrix_type full
_refine_ls_number_parameters 374
_refine_ls_number_reflns 9979
_refine_ls_number_restraints 0
_refine_ls_restrained_S_all 1.020
_refine_ls_R_factor_all 0.0750
_refine_ls_R_factor_gt 0.0431
_refine_ls_shift/su_max 0.000
_refine_ls_shift/su_mean 0.000
_refine_ls_structure_factor_coef Fsqd
_refine_ls_weighting_details 'w=1/[\s^2^(Fo^2^)+(0.0358P)^2^+1.1291P] where P=(Fo^2^+2Fc^2^)/3'
_refine_ls_weighting_scheme calc
_refine_ls_wR_factor_gt 0.0815
_refine_ls_wR_factor_ref 0.0929
_reflns_Friedel_coverage 0.000
_reflns_number_gt 7050
_reflns_number_total 9979
_reflns_threshold_expression 'I > 2\s(I)'
_cod_data_source_file tmcdspfs10pq_3.cif
_cod_data_source_block tmcdspfs10pq
_cod_original_sg_symbol_H-M 'P 21/c'
_cod_database_code 4349420
_shelx_shelxl_version_number 2014/7
_shelx_space_group_comment
; 
The symmetry employed for this shelxl refinement is uniquely defined 
by the following loop, which should always be used as a source of 
symmetry information in preference to the above space-group names. 
They are only intended as comments. 
;
_shelx_estimated_absorpt_t_min 0.838
_shelx_estimated_absorpt_t_max 0.918

loop_
_space_group_symop_operation_xyz
'x, y, z'
'-x, y+1/2, -z+1/2'
'-x, -y, -z'
'x, -y-1/2, z-1/2'

loop_
_atom_site_label
_atom_site_type_symbol
_atom_site_fract_x
_atom_site_fract_y
_atom_site_fract_z
_atom_site_U_iso_or_equiv
_atom_site_adp_type
_atom_site_occupancy
_atom_site_site_symmetry_order
_atom_site_calc_flag
_atom_site_refinement_flags_posn
_atom_site_refinement_flags_adp
Cd Cd 0.35238(2) 0.12351(2) 0.08378(2) 0.02588(6) Uani 1 1 d . .
B B 0.0958(3) 0.07508(9) 0.2091(3) 0.0286(7) Uani 1 1 d . .
H H 0.018(3) 0.0599(8) 0.242(3) 0.027(7) Uiso 1 1 d . .
F F 0.88150(19) 0.26937(6) 0.3534(2) 0.0463(5) Uani 1 1 d . .
S1 S 0.46103(8) 0.08622(2) 0.31967(7) 0.02954(15) Uani 1 1 d . .
S2 S 0.18727(7) 0.17014(2) 0.14289(7) 0.02723(14) Uani 1 1 d . .
S3 S 0.17630(7) 0.07277(2) -0.08065(7) 0.02712(15) Uani 1 1 d . .
S4 S 0.50838(8) 0.14584(2) -0.02855(8) 0.03448(17) Uani 1 1 d . .
N11 N 0.2093(2) 0.04335(6) 0.2187(2) 0.0277(5) Uani 1 1 d . .
N12 N 0.3974(3) 0.00772(6) 0.2381(2) 0.0283(5) Uani 1 1 d . .
N31 N 0.0038(2) 0.08915(6) 0.0558(2) 0.0264(5) Uani 1 1 d . .
N32 N -0.0862(2) 0.11030(7) -0.1636(2) 0.0269(5) Uani 1 1 d . .
N21 N 0.1594(3) 0.11063(7) 0.3114(2) 0.0285(5) Uani 1 1 d . .
N22 N 0.2558(2) 0.16549(7) 0.4280(2) 0.0299(5) Uani 1 1 d . .
C11 C 0.3525(3) 0.04476(8) 0.2564(3) 0.0275(6) Uani 1 1 d . .
C12 C 0.1648(3) 0.00474(8) 0.1767(3) 0.0340(7) Uani 1 1 d . .
H12A H 0.0688 -0.0048 0.1446 0.041 Uiso 1 1 calc R U
C13 C 0.2778(3) -0.01704(8) 0.1882(3) 0.0341(7) Uani 1 1 d . .
H13A H 0.2768 -0.0446 0.1661 0.041 Uiso 1 1 calc R U
C14 C 0.5482(3) -0.00548(8) 0.2695(3) 0.0308(6) Uani 1 1 d . .
C15 C 0.6099(4) 0.02002(10) 0.1869(3) 0.0446(8) Uani 1 1 d . .
H15A H 0.6316 0.0468 0.2284 0.067 Uiso 1 1 calc R U
H15B H 0.5395 0.0220 0.0885 0.067 Uiso 1 1 calc R U
H15C H 0.6984 0.0077 0.1908 0.067 Uiso 1 1 calc R U
C16 C 0.6392(3) -0.00221(10) 0.4272(3) 0.0373(7) Uani 1 1 d . .
H16A H 0.6026 -0.0208 0.4772 0.056 Uiso 1 1 calc R U
H16B H 0.6345 0.0252 0.4583 0.056 Uiso 1 1 calc R U
H16C H 0.7392 -0.0089 0.4478 0.056 Uiso 1 1 calc R U
C17 C 0.5449(4) -0.04909(9) 0.2263(3) 0.0406(7) Uani 1 1 d . .
H17A H 0.5103 -0.0657 0.2831 0.061 Uiso 1 1 calc R U
H17B H 0.6421 -0.0576 0.2417 0.061 Uiso 1 1 calc R U
H17C H 0.4803 -0.0520 0.1262 0.061 Uiso 1 1 calc R U
C21 C 0.2017(3) 0.14815(8) 0.2976(3) 0.0263(6) Uani 1 1 d . .
C22 C 0.1902(3) 0.10459(10) 0.4518(3) 0.0369(7) Uani 1 1 d . .
H22A H 0.1721 0.0808 0.4913 0.044 Uiso 1 1 calc R U
C23 C 0.2495(3) 0.13783(10) 0.5230(3) 0.0376(7) Uani 1 1 d . .
H23A H 0.2818 0.1417 0.6217 0.045 Uiso 1 1 calc R U
C24 C 0.3103(3) 0.20768(8) 0.4677(3) 0.0338(6) Uani 1 1 d . .
C25 C 0.1910(4) 0.23686(10) 0.3885(4) 0.0544(10) Uani 1 1 d . .
H25A H 0.1604 0.2333 0.2868 0.082 Uiso 1 1 calc R U
H25B H 0.2260 0.2642 0.4149 0.082 Uiso 1 1 calc R U
H25C H 0.1093 0.2320 0.4125 0.082 Uiso 1 1 calc R U
C26 C 0.3555(4) 0.21317(11) 0.6251(4) 0.0550(10) Uani 1 1 d . .
H26A H 0.4317 0.1940 0.6772 0.083 Uiso 1 1 calc R U
H26B H 0.2726 0.2086 0.6473 0.083 Uiso 1 1 calc R U
H26C H 0.3914 0.2404 0.6522 0.083 Uiso 1 1 calc R U
C27 C 0.4390(3) 0.21418(10) 0.4344(3) 0.0412(7) Uani 1 1 d . .
H27A H 0.4096 0.2116 0.3326 0.062 Uiso 1 1 calc R U
H27B H 0.5128 0.1942 0.4841 0.062 Uiso 1 1 calc R U
H27C H 0.4781 0.2410 0.4651 0.062 Uiso 1 1 calc R U
C31 C 0.0283(3) 0.09150(7) -0.0620(3) 0.0234(5) Uani 1 1 d . .
C32 C -0.1282(3) 0.10662(8) 0.0258(3) 0.0307(6) Uani 1 1 d . .
H32A H -0.1723 0.1091 0.0896 0.037 Uiso 1 1 calc R U
C33 C -0.1835(3) 0.11940(8) -0.1072(3) 0.0317(6) Uani 1 1 d . .
H33A H -0.2736 0.1324 -0.1549 0.038 Uiso 1 1 calc R U
C34 C -0.1028(3) 0.12271(9) -0.3083(3) 0.0338(6) Uani 1 1 d . .
C35 C -0.0989(4) 0.08601(10) -0.3922(3) 0.0425(8) Uani 1 1 d . .
H35A H -0.0035 0.0737 -0.3485 0.064 Uiso 1 1 calc R U
H35B H -0.1191 0.0939 -0.4892 0.064 Uiso 1 1 calc R U
H35C H -0.1717 0.0668 -0.3931 0.064 Uiso 1 1 calc R U
C36 C 0.0146(3) 0.15271(9) -0.2919(3) 0.0400(7) Uani 1 1 d . .
H36A H 0.1089 0.1400 -0.2436 0.060 Uiso 1 1 calc R U
H36B H 0.0076 0.1756 -0.2363 0.060 Uiso 1 1 calc R U
H36C H 0.0029 0.1619 -0.3853 0.060 Uiso 1 1 calc R U
C37 C -0.2482(3) 0.14327(11) -0.3833(3) 0.0472(8) Uani 1 1 d . .
H37A H -0.3252 0.1245 -0.3926 0.071 Uiso 1 1 calc R U
H37B H -0.2599 0.1520 -0.4772 0.071 Uiso 1 1 calc R U
H37C H -0.2529 0.1666 -0.3284 0.071 Uiso 1 1 calc R U
C41 C 0.6231(3) 0.18130(8) 0.0913(3) 0.0272(6) Uani 1 1 d . .
C42 C 0.7226(3) 0.20195(8) 0.0577(3) 0.0319(6) Uani 1 1 d . .
H42A H 0.7298 0.1961 -0.0282 0.038 Uiso 1 1 calc R U
C43 C 0.8109(3) 0.23065(9) 0.1457(3) 0.0338(6) Uani 1 1 d . .
H43A H 0.8793 0.2442 0.1218 0.041 Uiso 1 1 calc R U
C44 C 0.7984(3) 0.23929(9) 0.2674(3) 0.0345(7) Uani 1 1 d . .
C45 C 0.7046(4) 0.21987(10) 0.3066(3) 0.0440(8) Uani 1 1 d . .
H45A H 0.6984 0.2263 0.3926 0.053 Uiso 1 1 calc R U
C46 C 0.6178(3) 0.19039(9) 0.2183(3) 0.0385(7) Uani 1 1 d . .
H46B H 0.5533 0.1761 0.2458 0.046 Uiso 1 1 calc R U

loop_
_atom_site_aniso_label
_atom_site_aniso_U_11
_atom_site_aniso_U_22
_atom_site_aniso_U_33
_atom_site_aniso_U_23
_atom_site_aniso_U_13
_atom_site_aniso_U_12
Cd 0.02560(10) 0.02607(10) 0.02724(10) -0.00065(8) 0.01229(8) -0.00297(8)
B 0.0325(16) 0.0236(15) 0.0315(16) 0.0004(12) 0.0152(14) -0.0064(13)
F 0.0408(10) 0.0463(11) 0.0563(12) -0.0162(9) 0.0247(9) -0.0130(8)
S1 0.0325(4) 0.0231(3) 0.0277(3) -0.0014(3) 0.0072(3) -0.0041(3)
S2 0.0322(4) 0.0235(3) 0.0276(3) 0.0000(3) 0.0140(3) 0.0003(3)
S3 0.0239(3) 0.0283(3) 0.0287(3) -0.0049(3) 0.0104(3) 0.0013(3)
S4 0.0362(4) 0.0403(4) 0.0339(4) -0.0090(3) 0.0215(3) -0.0112(3)
N11 0.0332(12) 0.0213(11) 0.0262(12) -0.0005(9) 0.0100(10) -0.0053(9)
N12 0.0385(13) 0.0208(11) 0.0217(11) 0.0000(9) 0.0085(10) 0.0001(10)
N31 0.0248(11) 0.0245(12) 0.0312(12) -0.0048(9) 0.0128(10) -0.0028(9)
N32 0.0231(11) 0.0234(11) 0.0312(12) -0.0038(9) 0.0081(9) -0.0011(9)
N21 0.0386(13) 0.0251(12) 0.0273(12) -0.0003(9) 0.0193(10) -0.0024(10)
N22 0.0339(13) 0.0302(13) 0.0283(12) -0.0054(10) 0.0155(10) -0.0020(10)
C11 0.0369(15) 0.0247(14) 0.0181(12) 0.0025(10) 0.0089(11) -0.0018(11)
C12 0.0373(16) 0.0243(14) 0.0329(15) -0.0001(12) 0.0074(13) -0.0093(12)
C13 0.0457(18) 0.0196(14) 0.0312(15) -0.0018(11) 0.0103(13) -0.0066(12)
C14 0.0402(16) 0.0275(14) 0.0237(13) 0.0004(11) 0.0124(12) 0.0033(12)
C15 0.060(2) 0.0413(19) 0.0416(18) 0.0038(15) 0.0307(17) 0.0014(16)
C16 0.0376(17) 0.0421(18) 0.0281(15) 0.0023(13) 0.0096(13) 0.0064(14)
C17 0.057(2) 0.0301(16) 0.0356(17) -0.0010(13) 0.0200(15) 0.0080(14)
C21 0.0280(13) 0.0282(14) 0.0254(13) -0.0024(11) 0.0136(11) 0.0017(11)
C22 0.0497(18) 0.0354(17) 0.0320(15) 0.0006(13) 0.0232(14) -0.0033(14)
C23 0.0485(19) 0.0413(17) 0.0286(15) -0.0028(13) 0.0216(14) -0.0009(14)
C24 0.0371(16) 0.0262(15) 0.0350(16) -0.0100(12) 0.0119(13) -0.0006(12)
C25 0.046(2) 0.040(2) 0.065(2) -0.0166(17) 0.0103(18) 0.0152(16)
C26 0.073(3) 0.050(2) 0.0408(19) -0.0193(16) 0.0227(18) -0.0116(19)
C27 0.0328(16) 0.0395(18) 0.0454(18) -0.0025(14) 0.0106(14) -0.0057(13)
C31 0.0240(12) 0.0166(12) 0.0277(13) -0.0050(10) 0.0088(11) -0.0029(10)
C32 0.0261(14) 0.0274(15) 0.0428(17) -0.0068(12) 0.0187(13) -0.0033(11)
C33 0.0239(13) 0.0270(15) 0.0433(17) -0.0069(12) 0.0130(12) -0.0006(11)
C34 0.0310(14) 0.0381(16) 0.0285(14) 0.0013(13) 0.0087(12) -0.0007(13)
C35 0.0456(18) 0.0460(19) 0.0272(15) -0.0073(13) 0.0065(14) -0.0014(15)
C36 0.0411(17) 0.0367(18) 0.0402(17) 0.0056(14) 0.0149(14) -0.0001(14)
C37 0.0369(18) 0.050(2) 0.0409(18) 0.0086(16) 0.0024(14) 0.0060(15)
C41 0.0247(13) 0.0255(14) 0.0330(14) -0.0004(11) 0.0138(11) 0.0008(11)
C42 0.0329(15) 0.0306(15) 0.0363(16) 0.0001(12) 0.0184(13) -0.0027(12)
C43 0.0289(15) 0.0337(16) 0.0417(17) 0.0044(13) 0.0175(13) -0.0020(12)
C44 0.0278(14) 0.0329(16) 0.0409(17) -0.0045(13) 0.0123(13) -0.0036(12)
C45 0.0477(19) 0.053(2) 0.0373(17) -0.0146(15) 0.0238(15) -0.0166(16)
C46 0.0419(17) 0.0423(18) 0.0393(17) -0.0060(14) 0.0248(15) -0.0155(14)

loop_
_atom_type_symbol
_atom_type_description
_atom_type_scat_dispersion_real
_atom_type_scat_dispersion_imag
_atom_type_scat_source
C C 0.0033 0.0016 'International Tables Vol C Tables 4.2.6.8 and 6.1.1.4'
H H 0.0000 0.0000 'International Tables Vol C Tables 4.2.6.8 and 6.1.1.4'
B B 0.0013 0.0007 'International Tables Vol C Tables 4.2.6.8 and 6.1.1.4'
N N 0.0061 0.0033 'International Tables Vol C Tables 4.2.6.8 and 6.1.1.4'
F F 0.0171 0.0103 'International Tables Vol C Tables 4.2.6.8 and 6.1.1.4'
S S 0.1246 0.1234 'International Tables Vol C Tables 4.2.6.8 and 6.1.1.4'
Cd Cd -0.8075 1.2024 'International Tables Vol C Tables 4.2.6.8 and 6.1.1.4'

loop_
_geom_angle_atom_site_label_1
_geom_angle_atom_site_label_2
_geom_angle_atom_site_label_3
_geom_angle
S4 Cd S3 107.39(2)
S4 Cd S2 123.73(3)
S3 Cd S2 102.49(2)
S4 Cd S1 119.87(3)
S3 Cd S1 102.95(2)
S2 Cd S1 97.54(2)
N11 B N21 113.2(2)
N11 B N31 113.1(2)
N21 B N31 112.1(2)
C11 S1 Cd 94.11(9)
C21 S2 Cd 99.10(9)
C31 S3 Cd 95.13(8)
C41 S4 Cd 103.77(9)
C11 N11 C12 107.5(2)
C11 N11 B 133.6(2)
C12 N11 B 118.9(2)
C11 N12 C13 107.4(2)
C11 N12 C14 127.7(2)
C13 N12 C14 124.8(2)
C31 N31 C32 107.6(2)
C31 N31 B 133.6(2)
C32 N31 B 118.5(2)
C31 N32 C33 107.9(2)
C31 N32 C34 127.5(2)
C33 N32 C34 124.4(2)
C21 N21 C22 107.9(2)
C21 N21 B 134.4(2)
C22 N21 B 117.6(2)
C21 N22 C23 108.1(2)
C21 N22 C24 128.3(2)
C23 N22 C24 123.6(2)
N11 C11 N12 108.4(2)
N11 C11 S1 125.9(2)
N12 C11 S1 125.7(2)
C13 C12 N11 109.0(3)
C12 C13 N12 107.7(2)
N12 C14 C16 109.0(2)
N12 C14 C17 108.8(2)
C16 C14 C17 108.5(2)
N12 C14 C15 109.9(2)
C16 C14 C15 111.1(3)
C17 C14 C15 109.4(2)
N21 C21 N22 107.6(2)
N21 C21 S2 126.1(2)
N22 C21 S2 126.3(2)
C23 C22 N21 108.6(3)
C22 C23 N22 107.8(3)
N22 C24 C27 109.2(2)
N22 C24 C25 109.4(2)
C27 C24 C25 111.3(3)
N22 C24 C26 108.7(3)
C27 C24 C26 109.2(3)
C25 C24 C26 109.0(3)
N31 C31 N32 108.0(2)
N31 C31 S3 125.8(2)
N32 C31 S3 126.2(2)
C33 C32 N31 108.8(2)
C32 C33 N32 107.7(2)
N32 C34 C35 109.6(2)
N32 C34 C36 108.4(2)
C35 C34 C36 112.9(3)
N32 C34 C37 108.5(2)
C35 C34 C37 108.8(3)
C36 C34 C37 108.4(3)
C46 C41 C42 117.2(3)
C46 C41 S4 123.1(2)
C42 C41 S4 119.7(2)
C43 C42 C41 121.7(3)
C44 C43 C42 118.8(3)
C45 C44 C43 122.3(3)
C45 C44 F 118.3(3)
C43 C44 F 119.4(3)
C44 C45 C46 118.6(3)
C41 C46 C45 121.5(3)

loop_
_geom_bond_atom_site_label_1
_geom_bond_atom_site_label_2
_geom_bond_distance
Cd S4 2.4565(7)
Cd S3 2.5475(7)
Cd S2 2.5560(7)
Cd S1 2.5621(8)
B N11 1.545(4)
B N21 1.548(4)
B N31 1.552(4)
F C44 1.380(3)
S1 C11 1.726(3)
S2 C21 1.723(3)
S3 C31 1.723(3)
S4 C41 1.768(3)
N11 C11 1.350(3)
N11 C12 1.379(3)
N12 C11 1.362(3)
N12 C13 1.387(3)
N12 C14 1.503(4)
N31 C31 1.354(3)
N31 C32 1.382(3)
N32 C31 1.362(3)
N32 C33 1.385(3)
N32 C34 1.505(4)
N21 C21 1.354(3)
N21 C22 1.379(4)
N22 C21 1.366(3)
N22 C23 1.377(4)
N22 C24 1.510(3)
C12 C13 1.329(4)
C14 C16 1.519(4)
C14 C17 1.523(4)
C14 C15 1.524(4)
C22 C23 1.334(4)
C24 C27 1.511(4)
C24 C25 1.511(4)
C24 C26 1.519(4)
C32 C33 1.332(4)
C34 C35 1.518(4)
C34 C36 1.519(4)
C34 C37 1.525(4)
C41 C46 1.382(4)
C41 C42 1.391(4)
C42 C43 1.374(4)
C43 C44 1.358(4)
C44 C45 1.355(4)
C45 C46 1.388(4)
